data_7023102
loop_
_publ_author_name
'Mikata, Yuji'
'Sato, Yumi'
'Takeuchi, Saaya'
'Kuroda, Yasuko'
'Konno, Hideo'
'Iwatsuki, Satoshi'

_publ_section_title
;
 Quinoline-based fluorescent zinc sensors with enhanced fluorescence
 intensity, Zn/Cd selectivity and metal binding affinity by conformational
 restriction.
;
_journal_issue 26
_journal_name_full 'Dalton transactions (Cambridge, England : 2003)'
_journal_page_first 9688
_journal_page_last 9698
_journal_paper_doi 10.1039/c3dt50719j
_journal_volume 42
_journal_year 2013
_chemical_formula_moiety 'C44 H38 Cd Cl8 N6 O8'
_chemical_formula_sum 'C44 H38 Cd Cl8 N6 O8'
_chemical_formula_weight 1174.85
_space_group_IT_number 2
_symmetry_cell_setting triclinic
_symmetry_Int_Tables_number 2
_symmetry_space_group_name_Hall '-P 1'
_symmetry_space_group_name_H-M 'P -1'
_atom_sites_solution_hydrogens geom
_atom_sites_solution_primary direct
_atom_sites_solution_secondary difmap
_cell_angle_alpha 103.246(3)
_cell_angle_beta 101.278(4)
_cell_angle_gamma 96.489(3)
_cell_formula_units_Z 2
_cell_length_a 11.8217(10)
_cell_length_b 12.9831(9)
_cell_length_c 16.4410(16)
_cell_measurement_reflns_used 6186
_cell_measurement_temperature 223
_cell_measurement_theta_max 27.48
_cell_measurement_theta_min 3.05
_cell_volume 2375.7(4)
_computing_cell_refinement CrystalClear
_computing_data_collection 'CrystalClear (Rigaku/MSC Inc., 2006)'
_computing_data_reduction CrystalClear
_computing_molecular_graphics 'CrystalStructure 4.0'
_computing_publication_material 'CrystalStructure 4.0 (Rigaku, 2010)'
_computing_structure_refinement 'SHELXL97 (Sheldrick, 2008)'
_computing_structure_solution 'SIR92 (Altomare, et al., 1994)'
_diffrn_ambient_temperature 223
_diffrn_detector_area_resol_mean 7.314
_diffrn_measured_fraction_theta_full 0.993
_diffrn_measured_fraction_theta_max 0.993
_diffrn_measurement_device_type 'Rigaku Mercury70'
_diffrn_measurement_method \w
_diffrn_radiation_type 'Mo K\a'
_diffrn_radiation_wavelength 0.71070
_diffrn_reflns_av_R_equivalents 0.0175
_diffrn_reflns_limit_h_max 15
_diffrn_reflns_limit_h_min -15
_diffrn_reflns_limit_k_max 16
_diffrn_reflns_limit_k_min -16
_diffrn_reflns_limit_l_max 20
_diffrn_reflns_limit_l_min -21
_diffrn_reflns_number 23538
_diffrn_reflns_theta_full 27.48
_diffrn_reflns_theta_max 27.48
_diffrn_standards_number 0
_exptl_absorpt_coefficient_mu 0.969
_exptl_absorpt_correction_T_max 0.908
_exptl_absorpt_correction_T_min 0.803
_exptl_absorpt_correction_type multi-scan
_exptl_absorpt_process_details 'REQAB (Rigaku, 1998)'
_exptl_crystal_colour colorless
_exptl_crystal_density_diffrn 1.642
_exptl_crystal_density_method 'not measured'
_exptl_crystal_description unknown
_exptl_crystal_F_000 1184.00
_exptl_crystal_size_max 0.250
_exptl_crystal_size_mid 0.140
_exptl_crystal_size_min 0.100
_refine_diff_density_max 1.120
_refine_diff_density_min -1.500
_refine_ls_extinction_method none
_refine_ls_goodness_of_fit_ref 1.050
_refine_ls_hydrogen_treatment constr
_refine_ls_number_parameters 604
_refine_ls_number_reflns 10831
_refine_ls_number_restraints 0
_refine_ls_R_factor_gt 0.0447
_refine_ls_shift/su_max 0.001
_refine_ls_structure_factor_coef Fsqd
_refine_ls_weighting_details 'w = 1/[\s^2^(Fo^2^)+(0.0696P)^2^+2.2830P] where P=(Fo^2^+2Fc^2^)/3'
_refine_ls_weighting_scheme calc
_refine_ls_wR_factor_ref 0.1250
_reflns_number_gt 9700
_reflns_number_total 10831
_reflns_threshold_expression F^2^>2.0\s(F^2^)
_cod_data_source_file c3dt50719j.txt
_cod_data_source_block '_TQEN-Cd(ClO4)2-MeOH-CHCl3'
_cod_database_code 7023102

loop_
_symmetry_equiv_pos_site_id
_symmetry_equiv_pos_as_xyz
1 +X,+Y,+Z
2 -X,-Y,-Z

loop_
_atom_site_label
_atom_site_type_symbol
_atom_site_fract_x
_atom_site_fract_y
_atom_site_fract_z
_atom_site_U_iso_or_equiv
_atom_site_adp_type
_atom_site_occupancy
_atom_site_symmetry_multiplicity
_atom_site_calc_flag
_atom_site_refinement_flags
Cd(1) Cd 0.228546(16) 0.187491(15) 0.783199(12) 0.03076(8) Uani 1.0 2 d .
Cl(1) Cl 0.72509(6) 0.05826(6) 0.89914(5) 0.04281(17) Uani 1.0 2 d .
Cl(2) Cl 1.67771(9) 0.33168(9) 1.35365(10) 0.0786(4) Uani 1.0 2 d .
Cl(3) Cl 1.02819(14) 0.40565(8) 1.07741(8) 0.0815(4) Uani 1.0 2 d .
Cl(4) Cl 0.90847(13) 0.32112(11) 1.19228(7) 0.0799(4) Uani 1.0 2 d .
Cl(5) Cl 1.06465(9) 0.20076(8) 1.10975(7) 0.0621(3) Uani 1.0 2 d .
Cl(6) Cl 1.27083(15) 0.34456(14) 1.42870(9) 0.0996(5) Uani 1.0 2 d .
Cl(7) Cl 1.29998(10) 0.16971(8) 1.29453(8) 0.0692(3) Uani 1.0 2 d .
Cl(8) Cl 1.30516(12) 0.38255(10) 1.26809(9) 0.0823(4) Uani 1.0 2 d .
O(1) O 0.8347(3) 0.0237(3) 0.9177(2) 0.0706(9) Uani 1.0 2 d .
O(2) O 0.6362(3) -0.0202(3) 0.9073(3) 0.0688(8) Uani 1.0 2 d .
O(3) O 0.7297(3) 0.1581(3) 0.9594(3) 0.0835(10) Uani 1.0 2 d .
O(4) O 0.7039(4) 0.0719(3) 0.8151(3) 0.1003(14) Uani 1.0 2 d .
O(5) O 1.6687(8) 0.4096(5) 1.4211(5) 0.189(4) Uani 1.0 2 d .
O(6) O 1.7821(4) 0.3096(5) 1.3434(5) 0.144(3) Uani 1.0 2 d .
O(7) O 1.6435(8) 0.3827(10) 1.2914(5) 0.259(6) Uani 1.0 2 d .
O(8) O 1.6060(8) 0.2458(5) 1.3560(10) 0.346(9) Uani 1.0 2 d .
N(1) N 0.3176(3) 0.05294(19) 0.83870(16) 0.0378(6) Uani 1.0 2 d .
N(2) N 0.0886(2) 0.1085(2) 0.84649(15) 0.0353(5) Uani 1.0 2 d .
N(3) N 0.3882(2) 0.15195(19) 0.72140(15) 0.0353(5) Uani 1.0 2 d .
N(4) N 0.3473(2) 0.28253(19) 0.91932(15) 0.0354(5) Uani 1.0 2 d .
N(5) N 0.0708(2) 0.28582(19) 0.77570(15) 0.0325(5) Uani 1.0 2 d .
N(6) N 0.1014(2) 0.04516(19) 0.66767(15) 0.0339(5) Uani 1.0 2 d .
C(1) C 0.2319(3) -0.0111(3) 0.8703(2) 0.0437(7) Uani 1.0 2 d .
C(2) C 0.1519(3) 0.0585(3) 0.9106(2) 0.0436(7) Uani 1.0 2 d .
C(3) C 0.3581(3) -0.0128(3) 0.7681(2) 0.0437(7) Uani 1.0 2 d .
C(4) C 0.4094(3) 0.0531(3) 0.7155(2) 0.0402(7) Uani 1.0 2 d .
C(5) C 0.4781(3) 0.0051(3) 0.6605(3) 0.0501(8) Uani 1.0 2 d .
C(6) C 0.5253(3) 0.0617(3) 0.6129(3) 0.0539(9) Uani 1.0 2 d .
C(7) C 0.5560(3) 0.2340(4) 0.5710(3) 0.0581(10) Uani 1.0 2 d .
C(8) C 0.5376(4) 0.3368(4) 0.5807(3) 0.0606(10) Uani 1.0 2 d .
C(9) C 0.4709(3) 0.3807(3) 0.6377(3) 0.0524(8) Uani 1.0 2 d .
C(10) C 0.4235(3) 0.3199(3) 0.6846(2) 0.0413(7) Uani 1.0 2 d .
C(11) C 0.4396(3) 0.2129(3) 0.67543(19) 0.0380(6) Uani 1.0 2 d .
C(12) C 0.5083(3) 0.1687(3) 0.6186(2) 0.0462(8) Uani 1.0 2 d .
C(13) C 0.4189(3) 0.1117(3) 0.9080(2) 0.0424(7) Uani 1.0 2 d .
C(14) C 0.4028(3) 0.2195(3) 0.95976(19) 0.0365(6) Uani 1.0 2 d .
C(15) C 0.4569(3) 0.2514(3) 1.0483(2) 0.0459(7) Uani 1.0 2 d .
C(16) C 0.4526(4) 0.3517(3) 1.0947(2) 0.0510(8) Uani 1.0 2 d .
C(17) C 0.3927(4) 0.5291(3) 1.0978(3) 0.0570(10) Uani 1.0 2 d .
C(18) C 0.3430(4) 0.5968(3) 1.0541(3) 0.0608(11) Uani 1.0 2 d .
C(19) C 0.2940(4) 0.5606(3) 0.9665(3) 0.0570(10) Uani 1.0 2 d .
C(20) C 0.2939(3) 0.4571(3) 0.9225(3) 0.0460(7) Uani 1.0 2 d .
C(21) C 0.3450(3) 0.3857(3) 0.96499(19) 0.0371(6) Uani 1.0 2 d .
C(22) C 0.3968(3) 0.4219(3) 1.0542(2) 0.0439(7) Uani 1.0 2 d .
C(23) C 0.0386(3) 0.2003(3) 0.88789(19) 0.0398(7) Uani 1.0 2 d .
C(24) C -0.0013(3) 0.2634(3) 0.82454(18) 0.0354(6) Uani 1.0 2 d .
C(25) C -0.1120(3) 0.2960(3) 0.8182(3) 0.0458(7) Uani 1.0 2 d .
C(26) C -0.1473(3) 0.3523(3) 0.7608(3) 0.0465(8) Uani 1.0 2 d .
C(27) C -0.1037(4) 0.4373(3) 0.6469(3) 0.0531(9) Uani 1.0 2 d .
C(28) C -0.0277(4) 0.4620(4) 0.5997(3) 0.0585(10) Uani 1.0 2 d .
C(29) C 0.0821(4) 0.4285(3) 0.6095(3) 0.0487(8) Uani 1.0 2 d .
C(30) C 0.1131(3) 0.3693(3) 0.66685(19) 0.0395(7) Uani 1.0 2 d .
C(31) C 0.0369(3) 0.3438(3) 0.71825(17) 0.0326(6) Uani 1.0 2 d .
C(32) C -0.0729(3) 0.3789(3) 0.7083(2) 0.0390(6) Uani 1.0 2 d .
C(33) C -0.0012(3) 0.0279(3) 0.77961(19) 0.0387(6) Uani 1.0 2 d .
C(34) C 0.0402(3) -0.0204(3) 0.70015(18) 0.0348(6) Uani 1.0 2 d .
C(35) C 0.0086(3) -0.1316(3) 0.6618(2) 0.0422(7) Uani 1.0 2 d .
C(36) C 0.0418(3) -0.1747(3) 0.5892(3) 0.0484(8) Uani 1.0 2 d .
C(37) C 0.1334(3) -0.1453(4) 0.4704(3) 0.0549(9) Uani 1.0 2 d .
C(38) C 0.1845(3) -0.0761(4) 0.4328(3) 0.0576(10) Uani 1.0 2 d .
C(39) C 0.2092(3) 0.0351(4) 0.4723(3) 0.0527(9) Uani 1.0 2 d .
C(40) C 0.1823(3) 0.0743(3) 0.5497(2) 0.0416(7) Uani 1.0 2 d .
C(41) C 0.1284(3) 0.0039(3) 0.59025(18) 0.0354(6) Uani 1.0 2 d .
C(42) C 0.1013(3) -0.1078(3) 0.5494(2) 0.0423(7) Uani 1.0 2 d .
C(43) C 0.9637(4) 0.2891(3) 1.0997(3) 0.0534(9) Uani 1.0 2 d .
C(44) C 1.3413(4) 0.3080(4) 1.3436(3) 0.0633(11) Uani 1.0 2 d .
H(1) H 0.2738 -0.0435 0.9129 0.0525 Uiso 1.0 2 calc R
H(2) H 0.1848 -0.0692 0.8224 0.0525 Uiso 1.0 2 calc R
H(3) H 0.0955 0.0145 0.9304 0.0523 Uiso 1.0 2 calc R
H(4) H 0.1983 0.1145 0.9604 0.0523 Uiso 1.0 2 calc R
H(5) H 0.2922 -0.0660 0.7306 0.0524 Uiso 1.0 2 calc R
H(6) H 0.4173 -0.0516 0.7920 0.0524 Uiso 1.0 2 calc R
H(7) H 0.4905 -0.0658 0.6573 0.0601 Uiso 1.0 2 calc R
H(8) H 0.5698 0.0299 0.5756 0.0647 Uiso 1.0 2 calc R
H(9) H 0.6008 0.2057 0.5326 0.0697 Uiso 1.0 2 calc R
H(10) H 0.5698 0.3792 0.5489 0.0727 Uiso 1.0 2 calc R
H(11) H 0.4586 0.4521 0.6437 0.0628 Uiso 1.0 2 calc R
H(12) H 0.3799 0.3503 0.7233 0.0496 Uiso 1.0 2 calc R
H(13) H 0.4862 0.1229 0.8826 0.0508 Uiso 1.0 2 calc R
H(14) H 0.4378 0.0664 0.9473 0.0508 Uiso 1.0 2 calc R
H(15) H 0.4954 0.2041 1.0748 0.0551 Uiso 1.0 2 calc R
H(16) H 0.4870 0.3736 1.1538 0.0612 Uiso 1.0 2 calc R
H(17) H 0.4245 0.5537 1.1572 0.0683 Uiso 1.0 2 calc R
H(18) H 0.3420 0.6679 1.0833 0.0729 Uiso 1.0 2 calc R
H(19) H 0.2604 0.6078 0.9369 0.0684 Uiso 1.0 2 calc R
H(20) H 0.2593 0.4338 0.8634 0.0551 Uiso 1.0 2 calc R
H(21) H 0.0976 0.2467 0.9368 0.0477 Uiso 1.0 2 calc R
H(22) H -0.0279 0.1741 0.9094 0.0477 Uiso 1.0 2 calc R
H(23) H -0.1608 0.2787 0.8535 0.0549 Uiso 1.0 2 calc R
H(24) H -0.2211 0.3738 0.7559 0.0558 Uiso 1.0 2 calc R
H(25) H -0.1772 0.4592 0.6389 0.0637 Uiso 1.0 2 calc R
H(26) H -0.0487 0.5020 0.5598 0.0702 Uiso 1.0 2 calc R
H(27) H 0.1343 0.4467 0.5766 0.0585 Uiso 1.0 2 calc R
H(28) H 0.1857 0.3455 0.6721 0.0474 Uiso 1.0 2 calc R
H(29) H -0.0689 0.0619 0.7628 0.0464 Uiso 1.0 2 calc R
H(30) H -0.0273 -0.0299 0.8043 0.0464 Uiso 1.0 2 calc R
H(31) H -0.0354 -0.1754 0.6867 0.0506 Uiso 1.0 2 calc R
H(32) H 0.0252 -0.2493 0.5652 0.0581 Uiso 1.0 2 calc R
H(33) H 0.1189 -0.2193 0.4438 0.0659 Uiso 1.0 2 calc R
H(34) H 0.2037 -0.1023 0.3799 0.0691 Uiso 1.0 2 calc R
H(35) H 0.2443 0.0824 0.4454 0.0633 Uiso 1.0 2 calc R
H(36) H 0.1996 0.1484 0.5759 0.0499 Uiso 1.0 2 calc R
H(37) H 0.8976 0.2525 1.0507 0.0640 Uiso 1.0 2 calc R
H(38) H 1.4269 0.3237 1.3670 0.0759 Uiso 1.0 2 calc R

loop_
_atom_site_aniso_label
_atom_site_aniso_U_11
_atom_site_aniso_U_22
_atom_site_aniso_U_33
_atom_site_aniso_U_12
_atom_site_aniso_U_13
_atom_site_aniso_U_23
Cd(1) 0.03124(11) 0.03015(12) 0.03213(12) 0.00718(8) 0.00674(8) 0.00988(8)
Cl(1) 0.0360(4) 0.0409(4) 0.0495(4) 0.0040(3) 0.0037(3) 0.0139(3)
Cl(2) 0.0513(5) 0.0577(6) 0.1187(10) 0.0065(5) 0.0342(6) -0.0049(6)
Cl(3) 0.1279(11) 0.0462(6) 0.0781(8) 0.0123(6) 0.0357(7) 0.0219(5)
Cl(4) 0.1106(10) 0.0839(8) 0.0563(6) 0.0304(7) 0.0344(6) 0.0201(6)
Cl(5) 0.0718(6) 0.0594(6) 0.0603(6) 0.0168(5) 0.0123(5) 0.0252(5)
Cl(6) 0.1111(11) 0.1191(12) 0.0642(7) 0.0527(9) 0.0169(7) 0.0011(7)
Cl(7) 0.0648(6) 0.0532(6) 0.0839(7) 0.0138(5) 0.0137(5) 0.0076(5)
Cl(8) 0.0893(8) 0.0612(7) 0.1005(9) 0.0111(6) 0.0342(7) 0.0190(6)
O(1) 0.0437(14) 0.096(3) 0.091(3) 0.0244(14) 0.0239(14) 0.0498(19)
O(2) 0.0488(15) 0.0502(15) 0.108(3) -0.0010(12) 0.0289(15) 0.0175(15)
O(3) 0.087(3) 0.0473(16) 0.096(3) 0.0063(15) 0.0085(19) -0.0078(16)
O(4) 0.128(4) 0.089(3) 0.066(2) -0.014(3) -0.031(2) 0.0425(18)
O(5) 0.340(10) 0.104(4) 0.173(6) 0.052(5) 0.174(7) 0.026(4)
O(6) 0.101(3) 0.180(5) 0.227(6) 0.089(4) 0.096(4) 0.124(5)
O(7) 0.211(8) 0.421(15) 0.134(6) 0.179(10) -0.022(6) 0.039(8)
O(8) 0.214(8) 0.071(4) 0.72(3) -0.053(5) 0.278(12) -0.071(7)
N(1) 0.0425(13) 0.0304(12) 0.0379(13) 0.0087(10) 0.0017(10) 0.0089(10)
N(2) 0.0393(12) 0.0374(13) 0.0315(12) 0.0057(10) 0.0078(10) 0.0141(10)
N(3) 0.0315(11) 0.0368(12) 0.0355(12) 0.0106(10) 0.0064(10) 0.0042(10)
N(4) 0.0345(12) 0.0327(12) 0.0360(12) 0.0060(10) 0.0039(10) 0.0061(10)
N(5) 0.0327(11) 0.0339(12) 0.0327(12) 0.0067(9) 0.0100(9) 0.0098(10)
N(6) 0.0328(11) 0.0364(12) 0.0322(12) 0.0063(9) 0.0050(9) 0.0100(10)
C(1) 0.0486(17) 0.0362(15) 0.0462(17) 0.0066(13) 0.0003(14) 0.0195(13)
C(2) 0.0520(18) 0.0439(17) 0.0381(16) 0.0041(14) 0.0068(13) 0.0216(13)
C(3) 0.0490(17) 0.0314(14) 0.0468(17) 0.0157(13) 0.0032(14) 0.0046(13)
C(4) 0.0375(15) 0.0377(15) 0.0380(15) 0.0130(12) -0.0005(12) -0.0004(12)
C(5) 0.0435(17) 0.0496(19) 0.0503(19) 0.0223(15) 0.0043(14) -0.0024(15)
C(6) 0.0421(17) 0.065(3) 0.0488(19) 0.0216(16) 0.0127(15) -0.0039(17)
C(7) 0.0420(18) 0.086(3) 0.0468(19) 0.0101(18) 0.0175(15) 0.0112(19)
C(8) 0.0453(19) 0.085(3) 0.054(2) -0.0011(18) 0.0127(16) 0.027(2)
C(9) 0.0428(17) 0.055(2) 0.056(2) -0.0004(15) 0.0075(15) 0.0152(17)
C(10) 0.0348(14) 0.0462(17) 0.0409(16) 0.0049(12) 0.0071(12) 0.0094(13)
C(11) 0.0279(13) 0.0462(16) 0.0341(14) 0.0067(11) 0.0020(11) 0.0029(12)
C(12) 0.0321(14) 0.064(2) 0.0374(16) 0.0094(14) 0.0066(12) 0.0024(15)
C(13) 0.0417(16) 0.0379(15) 0.0422(16) 0.0123(12) -0.0038(13) 0.0085(13)
C(14) 0.0364(14) 0.0350(14) 0.0361(15) 0.0035(11) 0.0038(11) 0.0102(12)
C(15) 0.0481(17) 0.0480(18) 0.0373(16) 0.0027(14) -0.0007(13) 0.0139(14)
C(16) 0.0547(19) 0.056(2) 0.0318(15) -0.0034(16) 0.0027(14) 0.0035(14)
C(17) 0.055(2) 0.051(2) 0.053(2) 0.0011(16) 0.0173(17) -0.0106(17)
C(18) 0.051(2) 0.0393(18) 0.084(3) 0.0049(15) 0.0259(19) -0.0077(18)
C(19) 0.0458(18) 0.0381(17) 0.085(3) 0.0118(14) 0.0153(18) 0.0085(18)
C(20) 0.0417(16) 0.0356(16) 0.058(2) 0.0089(13) 0.0085(14) 0.0073(14)
C(21) 0.0321(13) 0.0347(14) 0.0412(15) 0.0033(11) 0.0100(12) 0.0028(12)
C(22) 0.0402(16) 0.0423(17) 0.0428(17) 0.0007(13) 0.0119(13) -0.0006(13)
C(23) 0.0473(16) 0.0411(16) 0.0372(15) 0.0080(13) 0.0194(13) 0.0139(13)
C(24) 0.0385(14) 0.0353(14) 0.0350(14) 0.0074(11) 0.0139(12) 0.0093(12)
C(25) 0.0442(17) 0.0482(18) 0.0522(19) 0.0132(14) 0.0250(15) 0.0126(15)
C(26) 0.0410(16) 0.0491(18) 0.057(2) 0.0195(14) 0.0200(15) 0.0148(15)
C(27) 0.057(2) 0.057(2) 0.056(2) 0.0313(17) 0.0157(17) 0.0226(17)
C(28) 0.075(3) 0.060(3) 0.056(2) 0.0294(19) 0.0162(19) 0.0345(18)
C(29) 0.058(2) 0.0530(19) 0.0434(17) 0.0114(16) 0.0164(15) 0.0229(15)
C(30) 0.0388(15) 0.0429(16) 0.0401(16) 0.0084(12) 0.0105(12) 0.0150(13)
C(31) 0.0342(13) 0.0303(13) 0.0316(13) 0.0062(11) 0.0055(11) 0.0058(11)
C(32) 0.0425(15) 0.0355(15) 0.0405(16) 0.0135(12) 0.0103(13) 0.0085(12)
C(33) 0.0390(15) 0.0389(15) 0.0399(15) 0.0018(12) 0.0113(12) 0.0142(13)
C(34) 0.0313(13) 0.0367(14) 0.0354(14) 0.0053(11) 0.0023(11) 0.0119(12)
C(35) 0.0398(15) 0.0394(16) 0.0444(17) 0.0038(12) 0.0028(13) 0.0122(13)
C(36) 0.0440(17) 0.0375(16) 0.054(2) 0.0053(13) -0.0004(14) 0.0026(14)
C(37) 0.0445(18) 0.063(3) 0.0439(18) 0.0138(16) 0.0017(15) -0.0067(16)
C(38) 0.0412(17) 0.089(3) 0.0346(16) 0.0186(18) 0.0062(14) -0.0005(17)
C(39) 0.0406(17) 0.082(3) 0.0400(17) 0.0170(17) 0.0107(14) 0.0203(17)
C(40) 0.0369(15) 0.0519(18) 0.0369(15) 0.0079(13) 0.0069(12) 0.0142(14)
C(41) 0.0298(13) 0.0439(16) 0.0307(14) 0.0108(11) 0.0021(11) 0.0078(12)
C(42) 0.0351(14) 0.0452(17) 0.0395(16) 0.0107(12) -0.0008(12) 0.0026(13)
C(43) 0.069(3) 0.0458(19) 0.0427(18) 0.0074(16) 0.0092(16) 0.0102(15)
C(44) 0.0437(18) 0.059(3) 0.074(3) 0.0118(16) 0.0070(18) -0.005(2)

loop_
_atom_type_symbol
_atom_type_description
_atom_type_scat_dispersion_real
_atom_type_scat_dispersion_imag
_atom_type_scat_source
C C 0.0033 0.0016
;
International Tables for Crystallography
(1992, Vol. C, Tables 4.2.6.8 and 6.1.1.4)
;
H H 0.0000 0.0000
;
International Tables for Crystallography
(1992, Vol. C, Table 6.1.1.4)
;
Cd Cd -0.8075 1.2024
;
International Tables for Crystallography
(1992, Vol. C, Tables 4.2.6.8 and 6.1.1.4)
;
Cl Cl 0.1484 0.1585
;
International Tables for Crystallography
(1992, Vol. C, Tables 4.2.6.8 and 6.1.1.4)
;
N N 0.0061 0.0033
;
International Tables for Crystallography
(1992, Vol. C, Tables 4.2.6.8 and 6.1.1.4)
;
O O 0.0106 0.0060
;
International Tables for Crystallography
(1992, Vol. C, Tables 4.2.6.8 and 6.1.1.4)
;

loop_
_geom_angle_atom_site_label_1
_geom_angle_atom_site_label_2
_geom_angle_atom_site_label_3
_geom_angle
_geom_angle_publ_flag
N(1) Cd(1) N(2) 74.69(10) yes
N(1) Cd(1) N(3) 70.83(10) yes
N(1) Cd(1) N(4) 75.53(8) yes
N(1) Cd(1) N(5) 147.01(10) yes
N(1) Cd(1) N(6) 88.81(8) yes
N(2) Cd(1) N(3) 142.12(9) yes
N(2) Cd(1) N(4) 92.00(9) yes
N(2) Cd(1) N(5) 72.72(10) yes
N(2) Cd(1) N(6) 74.25(8) yes
N(3) Cd(1) N(4) 94.17(8) yes
N(3) Cd(1) N(5) 141.81(10) yes
N(3) Cd(1) N(6) 89.68(8) yes
N(4) Cd(1) N(5) 100.57(8) yes
N(4) Cd(1) N(6) 161.57(10) yes
N(5) Cd(1) N(6) 87.22(8) yes
O(1) Cl(1) O(2) 108.9(2) yes
O(1) Cl(1) O(3) 108.40(19) yes
O(1) Cl(1) O(4) 109.0(3) yes
O(2) Cl(1) O(3) 109.8(2) yes
O(2) Cl(1) O(4) 110.8(2) yes
O(3) Cl(1) O(4) 109.9(3) yes
O(5) Cl(2) O(6) 120.5(5) yes
O(5) Cl(2) O(7) 97.3(6) yes
O(5) Cl(2) O(8) 104.5(7) yes
O(6) Cl(2) O(7) 103.7(6) yes
O(6) Cl(2) O(8) 112.6(5) yes
O(7) Cl(2) O(8) 118.0(7) yes
Cd(1) N(1) C(1) 110.0(2) yes
Cd(1) N(1) C(3) 106.4(2) yes
Cd(1) N(1) C(13) 105.75(19) yes
C(1) N(1) C(3) 112.4(3) yes
C(1) N(1) C(13) 112.1(3) yes
C(3) N(1) C(13) 109.8(3) yes
Cd(1) N(2) C(2) 107.85(19) yes
Cd(1) N(2) C(23) 103.80(19) yes
Cd(1) N(2) C(33) 110.22(19) yes
C(2) N(2) C(23) 111.6(3) yes
C(2) N(2) C(33) 111.1(3) yes
C(23) N(2) C(33) 111.9(3) yes
Cd(1) N(3) C(4) 113.2(3) yes
Cd(1) N(3) C(11) 126.1(2) yes
C(4) N(3) C(11) 118.8(3) yes
Cd(1) N(4) C(14) 112.54(17) yes
Cd(1) N(4) C(21) 127.41(19) yes
C(14) N(4) C(21) 118.6(3) yes
Cd(1) N(5) C(24) 112.5(2) yes
Cd(1) N(5) C(31) 127.7(2) yes
C(24) N(5) C(31) 118.7(3) yes
Cd(1) N(6) C(34) 109.84(17) yes
Cd(1) N(6) C(41) 124.01(18) yes
C(34) N(6) C(41) 118.3(3) yes
N(1) C(1) C(2) 111.1(3) yes
N(2) C(2) C(1) 109.7(3) yes
N(1) C(3) C(4) 112.7(3) yes
N(3) C(4) C(3) 119.5(3) yes
N(3) C(4) C(5) 122.4(4) yes
C(3) C(4) C(5) 118.1(3) yes
C(4) C(5) C(6) 119.6(4) yes
C(5) C(6) C(12) 120.3(4) yes
C(8) C(7) C(12) 120.5(4) yes
C(7) C(8) C(9) 120.7(5) yes
C(8) C(9) C(10) 120.3(4) yes
C(9) C(10) C(11) 120.5(4) yes
N(3) C(11) C(10) 119.6(3) yes
N(3) C(11) C(12) 121.1(3) yes
C(10) C(11) C(12) 119.3(4) yes
C(6) C(12) C(7) 123.7(4) yes
C(6) C(12) C(11) 117.7(4) yes
C(7) C(12) C(11) 118.7(4) yes
N(1) C(13) C(14) 115.6(3) yes
N(4) C(14) C(13) 118.8(3) yes
N(4) C(14) C(15) 123.0(3) yes
C(13) C(14) C(15) 118.0(3) yes
C(14) C(15) C(16) 119.2(4) yes
C(15) C(16) C(22) 119.8(3) yes
C(18) C(17) C(22) 120.7(4) yes
C(17) C(18) C(19) 120.1(4) yes
C(18) C(19) C(20) 121.0(4) yes
C(19) C(20) C(21) 120.5(4) yes
N(4) C(21) C(20) 119.9(3) yes
N(4) C(21) C(22) 120.9(3) yes
C(20) C(21) C(22) 119.1(3) yes
C(16) C(22) C(17) 122.9(3) yes
C(16) C(22) C(21) 118.5(3) yes
C(17) C(22) C(21) 118.5(4) yes
N(2) C(23) C(24) 110.1(3) yes
N(5) C(24) C(23) 117.6(3) yes
N(5) C(24) C(25) 122.4(3) yes
C(23) C(24) C(25) 120.0(3) yes
C(24) C(25) C(26) 119.5(4) yes
C(25) C(26) C(32) 119.9(4) yes
C(28) C(27) C(32) 120.3(4) yes
C(27) C(28) C(29) 120.9(4) yes
C(28) C(29) C(30) 120.0(4) yes
C(29) C(30) C(31) 120.6(3) yes
N(5) C(31) C(30) 119.3(3) yes
N(5) C(31) C(32) 122.0(3) yes
C(30) C(31) C(32) 118.8(3) yes
C(26) C(32) C(27) 123.1(4) yes
C(26) C(32) C(31) 117.5(3) yes
C(27) C(32) C(31) 119.4(4) yes
N(2) C(33) C(34) 114.2(3) yes
N(6) C(34) C(33) 117.9(3) yes
N(6) C(34) C(35) 122.9(3) yes
C(33) C(34) C(35) 119.2(3) yes
C(34) C(35) C(36) 119.5(4) yes
C(35) C(36) C(42) 119.9(3) yes
C(38) C(37) C(42) 120.9(4) yes
C(37) C(38) C(39) 120.7(4) yes
C(38) C(39) C(40) 120.2(4) yes
C(39) C(40) C(41) 120.3(4) yes
N(6) C(41) C(40) 119.3(3) yes
N(6) C(41) C(42) 121.3(3) yes
C(40) C(41) C(42) 119.3(3) yes
C(36) C(42) C(37) 123.7(3) yes
C(36) C(42) C(41) 117.8(3) yes
C(37) C(42) C(41) 118.5(4) yes
Cl(3) C(43) Cl(4) 111.2(2) yes
Cl(3) C(43) Cl(5) 110.5(3) yes
Cl(4) C(43) Cl(5) 110.8(3) yes
Cl(6) C(44) Cl(7) 109.8(3) yes
Cl(6) C(44) Cl(8) 110.1(3) yes
Cl(7) C(44) Cl(8) 110.4(3) yes
N(1) C(1) H(1) 109.409 no
N(1) C(1) H(2) 109.411 no
C(2) C(1) H(1) 109.419 no
C(2) C(1) H(2) 109.415 no
H(1) C(1) H(2) 108.027 no
N(2) C(2) H(3) 109.723 no
N(2) C(2) H(4) 109.725 no
C(1) C(2) H(3) 109.725 no
C(1) C(2) H(4) 109.724 no
H(3) C(2) H(4) 108.208 no
N(1) C(3) H(5) 109.064 no
N(1) C(3) H(6) 109.057 no
C(4) C(3) H(5) 109.052 no
C(4) C(3) H(6) 109.058 no
H(5) C(3) H(6) 107.822 no
C(4) C(5) H(7) 120.227 no
C(6) C(5) H(7) 120.219 no
C(5) C(6) H(8) 119.838 no
C(12) C(6) H(8) 119.850 no
C(8) C(7) H(9) 119.748 no
C(12) C(7) H(9) 119.731 no
C(7) C(8) H(10) 119.661 no
C(9) C(8) H(10) 119.655 no
C(8) C(9) H(11) 119.829 no
C(10) C(9) H(11) 119.844 no
C(9) C(10) H(12) 119.751 no
C(11) C(10) H(12) 119.769 no
N(1) C(13) H(13) 108.378 no
N(1) C(13) H(14) 108.376 no
C(14) C(13) H(13) 108.375 no
C(14) C(13) H(14) 108.372 no
H(13) C(13) H(14) 107.450 no
C(14) C(15) H(15) 120.387 no
C(16) C(15) H(15) 120.400 no
C(15) C(16) H(16) 120.124 no
C(22) C(16) H(16) 120.112 no
C(18) C(17) H(17) 119.667 no
C(22) C(17) H(17) 119.672 no
C(17) C(18) H(18) 119.952 no
C(19) C(18) H(18) 119.944 no
C(18) C(19) H(19) 119.506 no
C(20) C(19) H(19) 119.521 no
C(19) C(20) H(20) 119.723 no
C(21) C(20) H(20) 119.729 no
N(2) C(23) H(21) 109.632 no
N(2) C(23) H(22) 109.643 no
C(24) C(23) H(21) 109.638 no
C(24) C(23) H(22) 109.634 no
H(21) C(23) H(22) 108.161 no
C(24) C(25) H(23) 120.225 no
C(26) C(25) H(23) 120.226 no
C(25) C(26) H(24) 120.059 no
C(32) C(26) H(24) 120.047 no
C(28) C(27) H(25) 119.828 no
C(32) C(27) H(25) 119.822 no
C(27) C(28) H(26) 119.544 no
C(29) C(28) H(26) 119.542 no
C(28) C(29) H(27) 120.004 no
C(30) C(29) H(27) 120.006 no
C(29) C(30) H(28) 119.708 no
C(31) C(30) H(28) 119.695 no
N(2) C(33) H(29) 108.700 no
N(2) C(33) H(30) 108.700 no
C(34) C(33) H(29) 108.699 no
C(34) C(33) H(30) 108.703 no
H(29) C(33) H(30) 107.624 no
C(34) C(35) H(31) 120.234 no
C(36) C(35) H(31) 120.227 no
C(35) C(36) H(32) 120.061 no
C(42) C(36) H(32) 120.067 no
C(38) C(37) H(33) 119.545 no
C(42) C(37) H(33) 119.529 no
C(37) C(38) H(34) 119.660 no
C(39) C(38) H(34) 119.672 no
C(38) C(39) H(35) 119.884 no
C(40) C(39) H(35) 119.875 no
C(39) C(40) H(36) 119.854 no
C(41) C(40) H(36) 119.841 no
Cl(3) C(43) H(37) 108.077 no
Cl(4) C(43) H(37) 108.067 no
Cl(5) C(43) H(37) 108.065 no
Cl(6) C(44) H(38) 108.844 no
Cl(7) C(44) H(38) 108.846 no
Cl(8) C(44) H(38) 108.835 no

loop_
_geom_bond_atom_site_label_1
_geom_bond_atom_site_label_2
_geom_bond_distance
_geom_bond_publ_flag
Cd(1) N(1) 2.400(3) yes
Cd(1) N(2) 2.377(3) yes
Cd(1) N(3) 2.354(3) yes
Cd(1) N(4) 2.370(2) yes
Cd(1) N(5) 2.376(3) yes
Cd(1) N(6) 2.435(2) yes
Cl(1) O(1) 1.419(3) yes
Cl(1) O(2) 1.426(3) yes
Cl(1) O(3) 1.428(4) yes
Cl(1) O(4) 1.411(4) yes
Cl(2) O(5) 1.350(7) yes
Cl(2) O(6) 1.332(6) yes
Cl(2) O(7) 1.364(11) yes
Cl(2) O(8) 1.335(9) yes
Cl(3) C(43) 1.763(5) yes
Cl(4) C(43) 1.754(5) yes
Cl(5) C(43) 1.757(5) yes
Cl(6) C(44) 1.766(5) yes
Cl(7) C(44) 1.759(4) yes
Cl(8) C(44) 1.760(5) yes
N(1) C(1) 1.483(5) yes
N(1) C(3) 1.470(5) yes
N(1) C(13) 1.475(4) yes
N(2) C(2) 1.487(5) yes
N(2) C(23) 1.475(5) yes
N(2) C(33) 1.482(4) yes
N(3) C(4) 1.321(4) yes
N(3) C(11) 1.382(5) yes
N(4) C(14) 1.320(5) yes
N(4) C(21) 1.383(4) yes
N(5) C(24) 1.332(5) yes
N(5) C(31) 1.366(4) yes
N(6) C(34) 1.324(5) yes
N(6) C(41) 1.376(4) yes
C(1) C(2) 1.521(5) yes
C(3) C(4) 1.507(6) yes
C(4) C(5) 1.417(5) yes
C(5) C(6) 1.343(6) yes
C(6) C(12) 1.411(6) yes
C(7) C(8) 1.355(7) yes
C(7) C(12) 1.421(7) yes
C(8) C(9) 1.404(6) yes
C(9) C(10) 1.371(6) yes
C(10) C(11) 1.402(5) yes
C(11) C(12) 1.420(5) yes
C(13) C(14) 1.515(5) yes
C(14) C(15) 1.414(4) yes
C(15) C(16) 1.362(5) yes
C(16) C(22) 1.397(6) yes
C(17) C(18) 1.370(7) yes
C(17) C(22) 1.423(5) yes
C(18) C(19) 1.390(6) yes
C(19) C(20) 1.372(5) yes
C(20) C(21) 1.404(5) yes
C(21) C(22) 1.420(5) yes
C(23) C(24) 1.505(5) yes
C(24) C(25) 1.413(5) yes
C(25) C(26) 1.352(6) yes
C(26) C(32) 1.416(6) yes
C(27) C(28) 1.354(7) yes
C(27) C(32) 1.412(6) yes
C(28) C(29) 1.407(6) yes
C(29) C(30) 1.369(6) yes
C(30) C(31) 1.412(5) yes
C(31) C(32) 1.415(5) yes
C(33) C(34) 1.511(5) yes
C(34) C(35) 1.411(4) yes
C(35) C(36) 1.350(5) yes
C(36) C(42) 1.406(6) yes
C(37) C(38) 1.355(7) yes
C(37) C(42) 1.418(5) yes
C(38) C(39) 1.410(6) yes
C(39) C(40) 1.371(5) yes
C(40) C(41) 1.414(5) yes
C(41) C(42) 1.422(5) yes
C(1) H(1) 0.980 no
C(1) H(2) 0.980 no
C(2) H(3) 0.980 no
C(2) H(4) 0.980 no
C(3) H(5) 0.980 no
C(3) H(6) 0.980 no
C(5) H(7) 0.940 no
C(6) H(8) 0.940 no
C(7) H(9) 0.940 no
C(8) H(10) 0.940 no
C(9) H(11) 0.940 no
C(10) H(12) 0.940 no
C(13) H(13) 0.980 no
C(13) H(14) 0.980 no
C(15) H(15) 0.940 no
C(16) H(16) 0.940 no
C(17) H(17) 0.940 no
C(18) H(18) 0.940 no
C(19) H(19) 0.940 no
C(20) H(20) 0.940 no
C(23) H(21) 0.980 no
C(23) H(22) 0.980 no
C(25) H(23) 0.940 no
C(26) H(24) 0.940 no
C(27) H(25) 0.940 no
C(28) H(26) 0.940 no
C(29) H(27) 0.940 no
C(30) H(28) 0.940 no
C(33) H(29) 0.980 no
C(33) H(30) 0.980 no
C(35) H(31) 0.940 no
C(36) H(32) 0.940 no
C(37) H(33) 0.940 no
C(38) H(34) 0.940 no
C(39) H(35) 0.940 no
C(40) H(36) 0.940 no
C(43) H(37) 0.990 no
C(44) H(38) 0.990 no

loop_
_geom_contact_atom_site_label_1
_geom_contact_atom_site_label_2
_geom_contact_distance
_geom_contact_publ_flag
_geom_contact_site_symmetry_2
Cd(1) C(10) 3.569(4) no .
Cd(1) C(30) 3.588(4) no .
N(1) C(34) 3.496(4) no .
N(3) C(6) 2.789(5) no .
N(3) C(13) 3.187(5) no .
N(3) C(40) 3.220(4) no .
N(3) C(41) 3.457(3) no .
N(4) C(2) 3.462(4) no .
N(4) C(16) 2.798(4) no .
N(4) C(23) 3.586(4) no .
N(5) C(20) 3.384(4) no .
N(5) C(26) 2.793(5) no .
N(5) C(33) 3.379(4) no .
N(6) C(3) 3.410(5) no .
N(6) C(4) 3.556(4) no .
N(6) C(36) 2.795(4) no .
C(1) C(14) 3.264(4) no .
C(1) C(33) 3.022(5) no .
C(1) C(34) 3.206(5) no .
C(2) C(13) 3.164(5) no .
C(2) C(14) 3.272(5) no .
C(2) C(34) 3.324(4) no .
C(4) C(12) 2.755(6) no .
C(4) C(13) 3.056(5) no .
C(4) C(40) 3.517(5) no .
C(4) C(41) 3.453(4) no .
C(5) C(11) 2.749(5) no .
C(7) C(10) 2.788(6) no .
C(8) C(11) 2.791(6) no .
C(9) C(12) 2.793(6) no .
C(11) C(40) 3.371(4) no .
C(14) C(22) 2.745(5) no .
C(15) C(21) 2.751(5) no .
C(17) C(20) 2.784(5) no .
C(18) C(21) 2.801(5) no .
C(19) C(22) 2.793(6) no .
C(24) C(32) 2.754(5) no .
C(24) C(33) 2.976(5) no .
C(25) C(31) 2.744(5) no .
C(27) C(30) 2.787(6) no .
C(28) C(31) 2.791(6) no .
C(29) C(32) 2.790(6) no .
C(34) C(42) 2.747(5) no .
C(35) C(41) 2.744(5) no .
C(37) C(40) 2.792(5) no .
C(38) C(41) 2.795(5) no .
C(39) C(42) 2.803(6) no .
Cl(3) C(26) 3.555(4) no 2_667
Cl(4) O(6) 3.161(7) no 1_455
Cl(5) O(1) 3.241(4) no 2_757
Cl(5) C(23) 3.598(4) no 1_655
Cl(6) O(5) 3.461(6) no 2_868
Cl(7) O(4) 3.231(4) no 2_757
Cl(7) O(8) 3.520(9) no .
Cl(8) C(16) 3.592(5) no 1_655
O(1) Cl(5) 3.241(4) no 2_757
O(1) N(2) 3.579(5) no 1_655
O(1) C(2) 3.221(6) no 2_657
O(1) C(23) 3.321(5) no 1_655
O(1) C(33) 3.267(5) no 1_655
O(2) C(1) 3.594(5) no 2_657
O(2) C(13) 3.245(5) no .
O(2) C(15) 3.367(5) no 2_657
O(3) C(13) 3.554(5) no .
O(3) C(18) 3.432(6) no 2_667
O(3) C(43) 3.242(5) no .
O(4) Cl(7) 3.231(4) no 2_757
O(4) C(4) 3.501(5) no .
O(4) C(5) 3.186(5) no .
O(4) C(6) 3.538(5) no .
O(4) C(25) 3.415(6) no 1_655
O(5) Cl(6) 3.461(6) no 2_868
O(5) C(8) 3.545(10) no 1_656
O(5) C(9) 3.559(9) no 2_767
O(6) Cl(4) 3.161(7) no 1_655
O(6) C(29) 3.437(7) no 2_767
O(6) C(35) 3.571(7) no 2_757
O(6) C(36) 3.072(7) no 2_757
O(7) C(9) 3.541(13) no 2_767
O(7) C(16) 3.472(9) no 1_655
O(8) Cl(7) 3.520(9) no .
O(8) C(3) 3.361(10) no 2_757
O(8) C(5) 3.230(8) no 2_757
O(8) C(44) 3.299(10) no .
N(2) O(1) 3.579(5) no 1_455
N(6) C(38) 3.569(5) no 2_556
C(1) O(2) 3.594(5) no 2_657
C(2) O(1) 3.221(6) no 2_657
C(3) O(8) 3.361(10) no 2_757
C(4) O(4) 3.501(5) no .
C(5) O(4) 3.186(5) no .
C(5) O(8) 3.230(8) no 2_757
C(6) O(4) 3.538(5) no .
C(6) C(6) 3.591(5) no 2_656
C(8) O(5) 3.545(10) no 1_454
C(9) O(5) 3.559(9) no 2_767
C(9) O(7) 3.541(13) no 2_767
C(13) O(2) 3.245(5) no .
C(13) O(3) 3.554(5) no .
C(15) O(2) 3.367(5) no 2_657
C(16) Cl(8) 3.592(5) no 1_455
C(16) O(7) 3.472(9) no 1_455
C(16) C(19) 3.495(6) no 2_667
C(17) C(21) 3.592(6) no 2_667
C(18) O(3) 3.432(6) no 2_667
C(19) C(16) 3.495(6) no 2_667
C(21) C(17) 3.592(6) no 2_667
C(23) Cl(5) 3.598(4) no 1_455
C(23) O(1) 3.321(5) no 1_455
C(25) O(4) 3.415(6) no 1_455
C(26) Cl(3) 3.555(4) no 2_667
C(29) O(6) 3.437(7) no 2_767
C(32) C(37) 3.598(5) no 2_556
C(33) O(1) 3.267(5) no 1_455
C(35) O(6) 3.571(7) no 2_757
C(35) C(39) 3.583(6) no 2_556
C(36) O(6) 3.072(7) no 2_757
C(37) C(32) 3.598(5) no 2_556
C(38) N(6) 3.569(5) no 2_556
C(39) C(35) 3.583(6) no 2_556
C(40) C(42) 3.549(5) no 2_556
C(42) C(40) 3.549(5) no 2_556
C(43) O(3) 3.242(5) no .
C(44) O(8) 3.299(10) no .
Cd(1) H(2) 3.5370 no .
Cd(1) H(4) 3.3328 no .
Cd(1) H(5) 3.4139 no .
Cd(1) H(12) 3.0702 no .
Cd(1) H(13) 3.4507 no .
Cd(1) H(20) 3.1171 no .
Cd(1) H(21) 3.2050 no .
Cd(1) H(28) 3.0646 no .
Cd(1) H(36) 3.2715 no .
N(1) H(3) 3.3183 no .
N(1) H(4) 2.6938 no .
N(2) H(1) 3.3037 no .
N(2) H(2) 2.6687 no .
N(3) H(5) 2.9760 no .
N(3) H(6) 3.1464 no .
N(3) H(7) 3.2359 no .
N(3) H(12) 2.5808 no .
N(3) H(13) 2.8039 no .
N(3) H(36) 2.9217 no .
N(4) H(4) 2.9312 no .
N(4) H(13) 2.8171 no .
N(4) H(14) 3.2098 no .
N(4) H(15) 3.2371 no .
N(4) H(20) 2.5886 no .
N(4) H(21) 3.0161 no .
N(5) H(20) 2.6916 no .
N(5) H(21) 2.7748 no .
N(5) H(22) 3.2207 no .
N(5) H(23) 3.2416 no .
N(5) H(28) 2.5729 no .
N(5) H(29) 3.1175 no .
N(6) H(2) 3.2752 no .
N(6) H(5) 2.9576 no .
N(6) H(29) 2.7786 no .
N(6) H(30) 3.2119 no .
N(6) H(31) 3.2366 no .
N(6) H(36) 2.5849 no .
C(1) H(5) 2.5091 no .
C(1) H(6) 2.7919 no .
C(1) H(13) 3.2434 no .
C(1) H(14) 2.4890 no .
C(1) H(30) 3.0058 no .
C(2) H(14) 3.3004 no .
C(2) H(21) 2.5588 no .
C(2) H(22) 2.7365 no .
C(2) H(29) 3.2118 no .
C(2) H(30) 2.4373 no .
C(3) H(1) 2.8449 no .
C(3) H(2) 2.4911 no .
C(3) H(7) 2.6511 no .
C(3) H(13) 2.3874 no .
C(3) H(14) 2.8160 no .
C(4) H(8) 3.2398 no .
C(4) H(13) 2.6243 no .
C(4) H(36) 3.5668 no .
C(5) H(5) 2.8339 no .
C(5) H(6) 2.6354 no .
C(5) H(13) 3.5990 no .
C(6) H(9) 2.6931 no .
C(7) H(8) 2.6915 no .
C(7) H(11) 3.2392 no .
C(8) H(12) 3.2552 no .
C(9) H(9) 3.2456 no .
C(9) H(28) 3.5231 no .
C(10) H(10) 3.2499 no .
C(10) H(28) 2.8414 no .
C(10) H(36) 3.1864 no .
C(11) H(8) 3.2765 no .
C(11) H(9) 3.2933 no .
C(11) H(11) 3.2555 no .
C(11) H(36) 2.9065 no .
C(12) H(7) 3.2425 no .
C(12) H(10) 3.2598 no .
C(12) H(12) 3.2847 no .
C(12) H(36) 3.5457 no .
C(13) H(1) 2.5208 no .
C(13) H(2) 3.2622 no .
C(13) H(4) 2.9036 no .
C(13) H(5) 3.2398 no .
C(13) H(6) 2.5014 no .
C(13) H(15) 2.6557 no .
C(14) H(1) 3.4253 no .
C(14) H(4) 2.6410 no .
C(14) H(16) 3.2492 no .
C(15) H(4) 3.2347 no .
C(15) H(13) 2.9565 no .
C(15) H(14) 2.5454 no .
C(16) H(17) 2.6721 no .
C(17) H(16) 2.6694 no .
C(17) H(19) 3.2354 no .
C(18) H(20) 3.2487 no .
C(19) H(17) 3.2393 no .
C(20) H(18) 3.2475 no .
C(20) H(21) 3.4609 no .
C(21) H(16) 3.2751 no .
C(21) H(17) 3.2933 no .
C(21) H(19) 3.2567 no .
C(21) H(21) 3.1492 no .
C(22) H(15) 3.2403 no .
C(22) H(18) 3.2766 no .
C(22) H(20) 3.2848 no .
C(23) H(3) 2.7777 no .
C(23) H(4) 2.5346 no .
C(23) H(23) 2.6832 no .
C(23) H(29) 2.4165 no .
C(23) H(30) 2.9319 no .
C(24) H(20) 3.4400 no .
C(24) H(24) 3.2430 no .
C(24) H(29) 2.5511 no .
C(25) H(21) 3.0657 no .
C(25) H(22) 2.5698 no .
C(25) H(29) 3.0972 no .
C(26) H(25) 2.6797 no .
C(27) H(24) 2.6842 no .
C(27) H(27) 3.2435 no .
C(28) H(28) 3.2529 no .
C(29) H(25) 3.2501 no .
C(30) H(12) 3.1641 no .
C(30) H(20) 3.2222 no .
C(30) H(26) 3.2465 no .
C(30) H(36) 3.2873 no .
C(31) H(20) 3.0901 no .
C(31) H(24) 3.2759 no .
C(31) H(25) 3.2894 no .
C(31) H(27) 3.2647 no .
C(32) H(23) 3.2502 no .
C(32) H(26) 3.2485 no .
C(32) H(28) 3.2828 no .
C(33) H(2) 2.7104 no .
C(33) H(3) 2.5732 no .
C(33) H(4) 3.2840 no .
C(33) H(21) 3.2887 no .
C(33) H(22) 2.6069 no .
C(33) H(31) 2.6709 no .
C(34) H(2) 2.6163 no .
C(34) H(5) 3.0695 no .
C(34) H(32) 3.2392 no .
C(35) H(2) 2.9075 no .
C(35) H(5) 3.2672 no .
C(35) H(29) 3.0182 no .
C(35) H(30) 2.5513 no .
C(36) H(5) 3.3195 no .
C(36) H(33) 2.6853 no .
C(37) H(32) 2.6896 no .
C(37) H(35) 3.2439 no .
C(38) H(36) 3.2609 no .
C(39) H(33) 3.2500 no .
C(40) H(34) 3.2540 no .
C(41) H(5) 3.0832 no .
C(41) H(32) 3.2779 no .
C(41) H(33) 3.2906 no .
C(41) H(35) 3.2649 no .
C(42) H(5) 3.2577 no .
C(42) H(31) 3.2390 no .
C(42) H(34) 3.2600 no .
C(42) H(36) 3.2973 no .
H(1) H(3) 2.3642 no .
H(1) H(4) 2.3601 no .
H(1) H(5) 2.9975 no .
H(1) H(6) 2.8478 no .
H(1) H(13) 3.3129 no .
H(1) H(14) 2.1656 no .
H(2) H(3) 2.3569 no .
H(2) H(4) 2.8551 no .
H(2) H(5) 2.1578 no .
H(2) H(6) 2.8824 no .
H(2) H(14) 3.3183 no .
H(2) H(30) 2.5885 no .
H(2) H(31) 3.0268 no .
H(3) H(21) 2.9896 no .
H(3) H(22) 2.7127 no .
H(3) H(29) 3.2718 no .
H(3) H(30) 2.1962 no .
H(4) H(14) 3.0053 no .
H(4) H(15) 3.5663 no .
H(4) H(21) 2.2572 no .
H(4) H(22) 2.8871 no .
H(4) H(30) 3.3459 no .
H(5) H(7) 2.8383 no .
H(5) H(13) 3.3461 no .
H(5) H(14) 3.5688 no .
H(6) H(7) 2.5063 no .
H(6) H(13) 2.3613 no .
H(6) H(14) 2.6096 no .
H(7) H(8) 2.2843 no .
H(8) H(9) 2.5498 no .
H(9) H(10) 2.2868 no .
H(10) H(11) 2.3363 no .
H(11) H(12) 2.3057 no .
H(11) H(28) 3.5244 no .
H(12) H(20) 3.0014 no .
H(12) H(28) 2.2746 no .
H(12) H(36) 3.3302 no .
H(13) H(15) 3.0689 no .
H(14) H(15) 2.3448 no .
H(15) H(16) 2.3095 no .
H(16) H(17) 2.5229 no .
H(17) H(18) 2.3048 no .
H(18) H(19) 2.3225 no .
H(19) H(20) 2.3012 no .
H(20) H(21) 3.4939 no .
H(20) H(28) 3.0035 no .
H(21) H(23) 3.2084 no .
H(21) H(29) 3.3763 no .
H(22) H(23) 2.3762 no .
H(22) H(29) 2.4369 no .
H(22) H(30) 2.8126 no .
H(23) H(24) 2.2957 no .
H(23) H(29) 3.2758 no .
H(24) H(25) 2.5368 no .
H(25) H(26) 2.2848 no .
H(26) H(27) 2.3406 no .
H(27) H(28) 2.3048 no .
H(28) H(36) 2.7234 no .
H(29) H(31) 3.1490 no .
H(30) H(31) 2.3514 no .
H(31) H(32) 2.2948 no .
H(32) H(33) 2.5457 no .
H(33) H(34) 2.2832 no .
H(34) H(35) 2.3439 no .
H(35) H(36) 2.3070 no .
Cl(1) H(1) 3.1367 no 2_657
Cl(1) H(3) 3.5470 no 2_657
Cl(1) H(13) 3.0159 no .
Cl(1) H(22) 3.0854 no 1_655
Cl(1) H(23) 3.3287 no 1_655
Cl(1) H(37) 3.2709 no .
Cl(2) H(5) 3.4964 no 2_757
Cl(2) H(11) 3.3876 no 2_767
Cl(2) H(27) 3.2524 no 2_767
Cl(2) H(38) 3.0069 no .
Cl(3) H(19) 3.3556 no 2_667
Cl(3) H(21) 3.0358 no 1_655
Cl(3) H(22) 3.4836 no 1_655
Cl(4) H(2) 3.2702 no 2_657
Cl(4) H(19) 3.0013 no 2_667
Cl(4) H(31) 3.3144 no 2_657
Cl(5) H(3) 3.4681 no 1_655
Cl(5) H(3) 3.0495 no 2_657
Cl(5) H(4) 3.2304 no 1_655
Cl(5) H(21) 3.1225 no 1_655
Cl(5) H(22) 3.1862 no 1_655
Cl(5) H(30) 2.9275 no 2_657
Cl(5) H(31) 3.5150 no 2_657
Cl(6) H(25) 3.2249 no 2_667
Cl(6) H(26) 3.4788 no 2_667
Cl(6) H(27) 3.2899 no 1_656
Cl(6) H(31) 3.2886 no 2_657
Cl(6) H(35) 3.4613 no 1_656
Cl(7) H(7) 3.0100 no 2_757
Cl(7) H(30) 3.4069 no 2_657
Cl(7) H(31) 3.2099 no 2_657
Cl(7) H(35) 3.1028 no 1_656
Cl(8) H(11) 3.1848 no 2_767
Cl(8) H(16) 3.1145 no 1_655
Cl(8) H(17) 3.5220 no 1_655
Cl(8) H(24) 3.5039 no 2_667
Cl(8) H(25) 3.0018 no 2_667
O(1) H(1) 3.2578 no 2_657
O(1) H(3) 3.0672 no 1_655
O(1) H(3) 2.6488 no 2_657
O(1) H(4) 3.0311 no 2_657
O(1) H(22) 2.4422 no 1_655
O(1) H(29) 3.1005 no 1_655
O(1) H(30) 2.7332 no 1_655
O(1) H(37) 3.1702 no .
O(2) H(1) 2.8294 no 2_657
O(2) H(4) 3.1883 no 2_657
O(2) H(6) 2.8182 no .
O(2) H(13) 2.7511 no .
O(2) H(14) 2.8388 no .
O(2) H(14) 2.8641 no 2_657
O(2) H(15) 2.8056 no 2_657
O(3) H(1) 2.8406 no 2_657
O(3) H(13) 2.8473 no .
O(3) H(14) 3.4720 no .
O(3) H(18) 2.6918 no 2_667
O(3) H(19) 3.1029 no 2_667
O(3) H(22) 3.1310 no 1_655
O(3) H(23) 2.9721 no 1_655
O(3) H(37) 2.2664 no .
O(4) H(6) 3.4902 no .
O(4) H(7) 3.2540 no .
O(4) H(13) 3.0759 no .
O(4) H(18) 3.5609 no 2_667
O(4) H(22) 3.2252 no 1_655
O(4) H(23) 2.8320 no 1_655
O(4) H(29) 2.9833 no 1_655
O(4) H(30) 3.5974 no 1_655
O(5) H(10) 2.6773 no 1_656
O(5) H(11) 2.7365 no 2_767
O(5) H(25) 3.5602 no 1_756
O(5) H(26) 3.5582 no 1_756
O(5) H(27) 2.8040 no 2_767
O(5) H(38) 2.8339 no .
O(6) H(5) 3.0735 no 2_757
O(6) H(26) 3.5995 no 2_767
O(6) H(27) 3.0970 no 2_767
O(6) H(32) 2.7679 no 2_757
O(7) H(11) 2.6902 no 2_767
O(7) H(12) 3.5678 no 2_767
O(7) H(16) 2.5967 no 1_655
O(7) H(27) 3.2813 no 2_767
O(7) H(38) 3.1500 no .
O(8) H(5) 2.9510 no 2_757
O(8) H(6) 3.0198 no 2_757
O(8) H(7) 2.4244 no 2_757
O(8) H(9) 3.0761 no 1_656
O(8) H(10) 3.3802 no 1_656
O(8) H(38) 2.4668 no .
C(5) H(9) 3.5665 no 2_656
C(6) H(8) 2.9883 no 2_656
C(6) H(34) 3.1626 no 2_656
C(7) H(24) 3.5677 no 1_655
C(7) H(34) 3.5324 no 2_656
C(8) H(24) 3.5365 no 1_655
C(8) H(25) 3.4112 no 1_655
C(8) H(38) 3.4587 no 1_454
C(9) H(17) 3.2308 no 2_667
C(10) H(17) 2.8691 no 2_667
C(11) H(17) 3.5615 no 2_667
C(12) H(8) 3.4977 no 2_656
C(14) H(18) 3.4725 no 2_667
C(15) H(19) 3.5588 no 2_667
C(16) H(19) 3.5312 no 2_667
C(17) H(12) 3.4890 no 2_667
C(17) H(24) 3.5485 no 2_567
C(18) H(23) 3.2403 no 2_567
C(19) H(37) 3.5213 no 2_667
C(23) H(37) 3.4025 no 1_455
C(25) H(18) 3.4494 no 2_567
C(25) H(34) 3.5147 no 2_556
C(26) H(33) 3.5111 no 2_556
C(26) H(34) 3.4349 no 2_556
C(27) H(33) 2.8492 no 2_556
C(28) H(26) 3.0509 no 2_566
C(28) H(27) 3.4469 no 2_566
C(28) H(32) 3.4047 no 2_556
C(28) H(33) 3.0823 no 2_556
C(29) H(26) 3.0855 no 2_566
C(29) H(32) 3.1802 no 2_556
C(29) H(33) 3.2294 no 2_556
C(30) H(33) 3.1373 no 2_556
C(31) H(33) 2.9224 no 2_556
C(32) H(33) 2.7716 no 2_556
C(32) H(34) 3.5870 no 2_556
C(33) H(34) 3.5734 no 2_556
C(35) H(35) 3.3675 no 2_556
C(37) H(9) 3.3310 no 2_656
C(38) H(8) 2.9357 no 2_656
C(38) H(9) 3.2313 no 2_656
C(38) H(29) 3.2948 no 2_556
C(39) H(8) 3.0252 no 2_656
C(43) H(19) 3.1185 no 2_667
C(43) H(21) 3.3410 no 1_655
C(43) H(22) 3.1695 no 1_655
H(1) Cl(1) 3.1367 no 2_657
H(1) O(1) 3.2578 no 2_657
H(1) O(2) 2.8294 no 2_657
H(1) O(3) 2.8406 no 2_657
H(1) H(37) 3.4351 no 2_657
H(2) Cl(4) 3.2702 no 2_657
H(3) Cl(1) 3.5470 no 2_657
H(3) Cl(5) 3.4681 no 1_455
H(3) Cl(5) 3.0495 no 2_657
H(3) O(1) 3.0672 no 1_455
H(3) O(1) 2.6488 no 2_657
H(3) H(3) 3.5635 no 2_557
H(3) H(37) 3.5586 no 2_657
H(4) Cl(5) 3.2304 no 1_455
H(4) O(1) 3.0311 no 2_657
H(4) O(2) 3.1883 no 2_657
H(5) Cl(2) 3.4964 no 2_757
H(5) O(6) 3.0735 no 2_757
H(5) O(8) 2.9510 no 2_757
H(6) O(2) 2.8182 no .
H(6) O(4) 3.4902 no .
H(6) O(8) 3.0198 no 2_757
H(6) H(15) 3.3692 no 2_657
H(7) Cl(7) 3.0100 no 2_757
H(7) O(4) 3.2540 no .
H(7) O(8) 2.4244 no 2_757
H(7) H(9) 3.1381 no 2_656
H(7) H(38) 3.5502 no 2_757
H(8) C(6) 2.9883 no 2_656
H(8) C(12) 3.4977 no 2_656
H(8) C(38) 2.9357 no 2_656
H(8) C(39) 3.0252 no 2_656
H(8) H(8) 2.5944 no 2_656
H(8) H(9) 3.3608 no 2_656
H(8) H(34) 2.6343 no 2_656
H(8) H(35) 2.8035 no 2_656
H(9) O(8) 3.0761 no 1_454
H(9) C(5) 3.5665 no 2_656
H(9) C(37) 3.3310 no 2_656
H(9) C(38) 3.2313 no 2_656
H(9) H(7) 3.1381 no 2_656
H(9) H(8) 3.3608 no 2_656
H(9) H(33) 3.2397 no 2_656
H(9) H(34) 3.0824 no 2_656
H(10) O(5) 2.6773 no 1_454
H(10) O(8) 3.3802 no 1_454
H(10) H(25) 3.0125 no 1_655
H(10) H(38) 3.0127 no 1_454
H(11) Cl(2) 3.3876 no 2_767
H(11) Cl(8) 3.1848 no 2_767
H(11) O(5) 2.7365 no 2_767
H(11) O(7) 2.6902 no 2_767
H(11) H(16) 3.4636 no 2_667
H(11) H(17) 3.3156 no 2_667
H(11) H(38) 3.1256 no 2_767
H(12) O(7) 3.5678 no 2_767
H(12) C(17) 3.4890 no 2_667
H(12) H(17) 2.6851 no 2_667
H(13) Cl(1) 3.0159 no .
H(13) O(2) 2.7511 no .
H(13) O(3) 2.8473 no .
H(13) O(4) 3.0759 no .
H(13) H(18) 3.0710 no 2_667
H(14) O(2) 2.8388 no .
H(14) O(2) 2.8641 no 2_657
H(14) O(3) 3.4720 no .
H(14) H(14) 3.0149 no 2_657
H(15) O(2) 2.8056 no 2_657
H(15) H(6) 3.3692 no 2_657
H(16) Cl(8) 3.1145 no 1_455
H(16) O(7) 2.5967 no 1_455
H(16) H(11) 3.4636 no 2_667
H(16) H(19) 3.5976 no 2_667
H(17) Cl(8) 3.5220 no 1_455
H(17) C(9) 3.2308 no 2_667
H(17) C(10) 2.8691 no 2_667
H(17) C(11) 3.5615 no 2_667
H(17) H(11) 3.3156 no 2_667
H(17) H(12) 2.6851 no 2_667
H(17) H(24) 3.1541 no 2_567
H(18) O(3) 2.6918 no 2_667
H(18) O(4) 3.5609 no 2_667
H(18) C(14) 3.4725 no 2_667
H(18) C(25) 3.4494 no 2_567
H(18) H(13) 3.0710 no 2_667
H(18) H(23) 2.6499 no 2_567
H(18) H(24) 3.3591 no 2_567
H(19) Cl(3) 3.3556 no 2_667
H(19) Cl(4) 3.0013 no 2_667
H(19) O(3) 3.1029 no 2_667
H(19) C(15) 3.5588 no 2_667
H(19) C(16) 3.5312 no 2_667
H(19) C(43) 3.1185 no 2_667
H(19) H(16) 3.5976 no 2_667
H(19) H(37) 2.7507 no 2_667
H(21) Cl(3) 3.0358 no 1_455
H(21) Cl(5) 3.1225 no 1_455
H(21) C(43) 3.3410 no 1_455
H(21) H(37) 3.2888 no 1_455
H(22) Cl(1) 3.0854 no 1_455
H(22) Cl(3) 3.4836 no 1_455
H(22) Cl(5) 3.1862 no 1_455
H(22) O(1) 2.4422 no 1_455
H(22) O(3) 3.1310 no 1_455
H(22) O(4) 3.2252 no 1_455
H(22) C(43) 3.1695 no 1_455
H(22) H(37) 2.6711 no 1_455
H(23) Cl(1) 3.3287 no 1_455
H(23) O(3) 2.9721 no 1_455
H(23) O(4) 2.8320 no 1_455
H(23) C(18) 3.2403 no 2_567
H(23) H(18) 2.6499 no 2_567
H(23) H(37) 3.2843 no 1_455
H(24) Cl(8) 3.5039 no 2_667
H(24) C(7) 3.5677 no 1_455
H(24) C(8) 3.5365 no 1_455
H(24) C(17) 3.5485 no 2_567
H(24) H(17) 3.1541 no 2_567
H(24) H(18) 3.3591 no 2_567
H(25) Cl(6) 3.2249 no 2_667
H(25) Cl(8) 3.0018 no 2_667
H(25) O(5) 3.5602 no 1_354
H(25) C(8) 3.4112 no 1_455
H(25) H(10) 3.0125 no 1_455
H(25) H(33) 3.3081 no 2_556
H(26) Cl(6) 3.4788 no 2_667
H(26) O(5) 3.5582 no 1_354
H(26) O(6) 3.5995 no 2_767
H(26) C(28) 3.0509 no 2_566
H(26) C(29) 3.0855 no 2_566
H(26) H(26) 2.4598 no 2_566
H(26) H(27) 2.5392 no 2_566
H(26) H(32) 3.2243 no 1_565
H(26) H(32) 3.5218 no 2_556
H(27) Cl(2) 3.2524 no 2_767
H(27) Cl(6) 3.2899 no 1_454
H(27) O(5) 2.8040 no 2_767
H(27) O(6) 3.0970 no 2_767
H(27) O(7) 3.2813 no 2_767
H(27) C(28) 3.4469 no 2_566
H(27) H(26) 2.5392 no 2_566
H(27) H(32) 3.1638 no 2_556
H(29) O(1) 3.1005 no 1_455
H(29) O(4) 2.9833 no 1_455
H(29) C(38) 3.2948 no 2_556
H(29) H(34) 2.7589 no 2_556
H(29) H(35) 3.5960 no 2_556
H(30) Cl(5) 2.9275 no 2_657
H(30) Cl(7) 3.4069 no 2_657
H(30) O(1) 2.7332 no 1_455
H(30) O(4) 3.5974 no 1_455
H(31) Cl(4) 3.3144 no 2_657
H(31) Cl(5) 3.5150 no 2_657
H(31) Cl(6) 3.2886 no 2_657
H(31) Cl(7) 3.2099 no 2_657
H(31) H(35) 3.4720 no 2_556
H(32) O(6) 2.7679 no 2_757
H(32) C(28) 3.4047 no 2_556
H(32) C(29) 3.1802 no 2_556
H(32) H(26) 3.2243 no 1_545
H(32) H(26) 3.5218 no 2_556
H(32) H(27) 3.1638 no 2_556
H(33) C(26) 3.5111 no 2_556
H(33) C(27) 2.8492 no 2_556
H(33) C(28) 3.0823 no 2_556
H(33) C(29) 3.2294 no 2_556
H(33) C(30) 3.1373 no 2_556
H(33) C(31) 2.9224 no 2_556
H(33) C(32) 2.7716 no 2_556
H(33) H(9) 3.2397 no 2_656
H(33) H(25) 3.3081 no 2_556
H(34) C(6) 3.1626 no 2_656
H(34) C(7) 3.5324 no 2_656
H(34) C(25) 3.5147 no 2_556
H(34) C(26) 3.4349 no 2_556
H(34) C(32) 3.5870 no 2_556
H(34) C(33) 3.5734 no 2_556
H(34) H(8) 2.6343 no 2_656
H(34) H(9) 3.0824 no 2_656
H(34) H(29) 2.7589 no 2_556
H(35) Cl(6) 3.4613 no 1_454
H(35) Cl(7) 3.1028 no 1_454
H(35) C(35) 3.3675 no 2_556
H(35) H(8) 2.8035 no 2_656
H(35) H(29) 3.5960 no 2_556
H(35) H(31) 3.4720 no 2_556
H(37) Cl(1) 3.2709 no .
H(37) O(1) 3.1702 no .
H(37) O(3) 2.2664 no .
H(37) C(19) 3.5213 no 2_667
H(37) C(23) 3.4025 no 1_655
H(37) H(1) 3.4351 no 2_657
H(37) H(3) 3.5586 no 2_657
H(37) H(19) 2.7507 no 2_667
H(37) H(21) 3.2888 no 1_655
H(37) H(22) 2.6711 no 1_655
H(37) H(23) 3.2843 no 1_655
H(38) Cl(2) 3.0069 no .
H(38) O(5) 2.8339 no .
H(38) O(7) 3.1500 no .
H(38) O(8) 2.4668 no .
H(38) C(8) 3.4587 no 1_656
H(38) H(7) 3.5502 no 2_757
H(38) H(10) 3.0127 no 1_656
H(38) H(11) 3.1256 no 2_767

loop_
_geom_torsion_atom_site_label_1
_geom_torsion_atom_site_label_2
_geom_torsion_atom_site_label_3
_geom_torsion_atom_site_label_4
_geom_torsion
_geom_torsion_publ_flag
N(1) Cd(1) N(2) C(2) 22.41(11) no
N(1) Cd(1) N(2) C(23) 140.90(13) no
N(1) Cd(1) N(2) C(33) -99.08(15) no
N(2) Cd(1) N(1) C(1) 7.01(11) no
N(2) Cd(1) N(1) C(3) 128.99(13) no
N(2) Cd(1) N(1) C(13) -114.26(15) no
N(1) Cd(1) N(3) C(4) 28.71(13) no
N(1) Cd(1) N(3) C(11) -167.07(16) no
N(3) Cd(1) N(1) C(1) -157.05(14) no
N(3) Cd(1) N(1) C(3) -35.08(12) no
N(3) Cd(1) N(1) C(13) 81.67(15) no
N(1) Cd(1) N(4) C(14) -0.59(15) no
N(1) Cd(1) N(4) C(21) -166.3(3) no
N(4) Cd(1) N(1) C(1) 103.21(14) no
N(4) Cd(1) N(1) C(3) -134.81(15) no
N(4) Cd(1) N(1) C(13) -18.06(14) no
N(1) Cd(1) N(5) C(24) 3.8(2) no
N(1) Cd(1) N(5) C(31) -163.61(13) no
N(5) Cd(1) N(1) C(1) 16.1(2) no
N(5) Cd(1) N(1) C(3) 138.04(13) no
N(5) Cd(1) N(1) C(13) -105.21(16) no
N(1) Cd(1) N(6) C(34) 58.52(16) no
N(1) Cd(1) N(6) C(41) -89.87(19) no
N(6) Cd(1) N(1) C(1) -66.98(13) no
N(6) Cd(1) N(1) C(3) 54.99(13) no
N(6) Cd(1) N(1) C(13) 171.75(15) no
N(2) Cd(1) N(3) C(4) 3.2(2) no
N(2) Cd(1) N(3) C(11) 167.38(12) no
N(3) Cd(1) N(2) C(2) 47.40(18) no
N(3) Cd(1) N(2) C(23) 165.88(10) no
N(3) Cd(1) N(2) C(33) -74.09(19) no
N(2) Cd(1) N(4) C(14) 73.04(17) no
N(2) Cd(1) N(4) C(21) -92.7(2) no
N(4) Cd(1) N(2) C(2) -51.99(13) no
N(4) Cd(1) N(2) C(23) 66.49(13) no
N(4) Cd(1) N(2) C(33) -173.48(15) no
N(2) Cd(1) N(5) C(24) 12.99(11) no
N(2) Cd(1) N(5) C(31) -154.46(17) no
N(5) Cd(1) N(2) C(2) -152.44(14) no
N(5) Cd(1) N(2) C(23) -33.95(11) no
N(5) Cd(1) N(2) C(33) 86.07(15) no
N(2) Cd(1) N(6) C(34) -15.90(14) no
N(2) Cd(1) N(6) C(41) -164.3(2) no
N(6) Cd(1) N(2) C(2) 115.56(14) no
N(6) Cd(1) N(2) C(23) -125.96(14) no
N(6) Cd(1) N(2) C(33) -5.93(14) no
N(3) Cd(1) N(4) C(14) -69.56(17) no
N(3) Cd(1) N(4) C(21) 124.7(2) no
N(4) Cd(1) N(3) C(4) 101.81(14) no
N(4) Cd(1) N(3) C(11) -93.96(16) no
N(3) Cd(1) N(5) C(24) 173.29(10) no
N(3) Cd(1) N(5) C(31) 5.8(3) no
N(5) Cd(1) N(3) C(4) -145.24(12) no
N(5) Cd(1) N(3) C(11) 19.0(2) no
N(3) Cd(1) N(6) C(34) 129.35(16) no
N(3) Cd(1) N(6) C(41) -19.04(19) no
N(6) Cd(1) N(3) C(4) -60.15(14) no
N(6) Cd(1) N(3) C(11) 104.07(15) no
N(4) Cd(1) N(5) C(24) -75.82(14) no
N(4) Cd(1) N(5) C(31) 116.74(16) no
N(5) Cd(1) N(4) C(14) 145.83(16) no
N(5) Cd(1) N(4) C(21) -19.9(2) no
N(5) Cd(1) N(6) C(34) -88.73(16) no
N(5) Cd(1) N(6) C(41) 122.88(19) no
N(6) Cd(1) N(5) C(24) 87.35(13) no
N(6) Cd(1) N(5) C(31) -80.09(16) no
Cd(1) N(1) C(1) C(2) -35.6(3) no
Cd(1) N(1) C(3) C(4) 39.4(3) no
Cd(1) N(1) C(13) C(14) 34.9(3) no
C(1) N(1) C(3) C(4) 159.8(3) no
C(3) N(1) C(1) C(2) -154.0(3) no
C(1) N(1) C(13) C(14) -85.0(4) no
C(13) N(1) C(1) C(2) 81.7(3) no
C(3) N(1) C(13) C(14) 149.3(3) no
C(13) N(1) C(3) C(4) -74.7(3) no
Cd(1) N(2) C(2) C(1) -49.4(3) no
Cd(1) N(2) C(23) C(24) 51.7(2) no
Cd(1) N(2) C(33) C(34) 25.5(3) no
C(2) N(2) C(23) C(24) 167.6(2) no
C(23) N(2) C(2) C(1) -162.8(2) no
C(2) N(2) C(33) C(34) -94.0(3) no
C(33) N(2) C(2) C(1) 71.5(3) no
C(23) N(2) C(33) C(34) 140.5(3) no
C(33) N(2) C(23) C(24) -67.1(3) no
Cd(1) N(3) C(4) C(3) -17.1(3) no
Cd(1) N(3) C(4) C(5) 162.18(17) no
Cd(1) N(3) C(11) C(10) 20.2(3) no
Cd(1) N(3) C(11) C(12) -159.58(15) no
C(4) N(3) C(11) C(10) -176.4(2) no
C(4) N(3) C(11) C(12) 3.8(4) no
C(11) N(3) C(4) C(3) 177.4(2) no
C(11) N(3) C(4) C(5) -3.3(4) no
Cd(1) N(4) C(14) C(13) 20.5(4) no
Cd(1) N(4) C(14) C(15) -165.16(19) no
Cd(1) N(4) C(21) C(20) -19.5(4) no
Cd(1) N(4) C(21) C(22) 162.46(17) no
C(14) N(4) C(21) C(20) 175.5(3) no
C(14) N(4) C(21) C(22) -2.5(4) no
C(21) N(4) C(14) C(13) -172.4(3) no
C(21) N(4) C(14) C(15) 2.0(5) no
Cd(1) N(5) C(24) C(23) 11.8(3) no
Cd(1) N(5) C(24) C(25) -167.72(15) no
Cd(1) N(5) C(31) C(30) -14.1(3) no
Cd(1) N(5) C(31) C(32) 165.66(13) no
C(24) N(5) C(31) C(30) 179.18(19) no
C(24) N(5) C(31) C(32) -1.1(4) no
C(31) N(5) C(24) C(23) -179.47(19) no
C(31) N(5) C(24) C(25) 1.0(4) no
Cd(1) N(6) C(34) C(33) 36.6(3) no
Cd(1) N(6) C(34) C(35) -146.06(19) no
Cd(1) N(6) C(41) C(40) -41.0(4) no
Cd(1) N(6) C(41) C(42) 140.25(18) no
C(34) N(6) C(41) C(40) 173.1(3) no
C(34) N(6) C(41) C(42) -5.7(4) no
C(41) N(6) C(34) C(33) -172.9(3) no
C(41) N(6) C(34) C(35) 4.4(4) no
N(1) C(1) C(2) N(2) 58.7(3) no
N(1) C(3) C(4) N(3) -16.6(4) no
N(1) C(3) C(4) C(5) 164.1(2) no
N(3) C(4) C(5) C(6) 0.9(4) no
C(3) C(4) C(5) C(6) -179.8(3) no
C(4) C(5) C(6) C(12) 1.0(5) no
C(5) C(6) C(12) C(7) 179.5(3) no
C(5) C(6) C(12) C(11) -0.4(4) no
C(8) C(7) C(12) C(6) -179.0(3) no
C(8) C(7) C(12) C(11) 0.9(5) no
C(12) C(7) C(8) C(9) -0.1(5) no
C(7) C(8) C(9) C(10) 0.1(5) no
C(8) C(9) C(10) C(11) -0.9(5) no
C(9) C(10) C(11) N(3) -178.1(3) no
C(9) C(10) C(11) C(12) 1.7(4) no
N(3) C(11) C(12) C(6) -2.0(4) no
N(3) C(11) C(12) C(7) 178.1(2) no
C(10) C(11) C(12) C(6) 178.2(3) no
C(10) C(11) C(12) C(7) -1.7(4) no
N(1) C(13) C(14) N(4) -40.3(4) no
N(1) C(13) C(14) C(15) 145.0(3) no
N(4) C(14) C(15) C(16) -0.2(5) no
C(13) C(14) C(15) C(16) 174.3(3) no
C(14) C(15) C(16) C(22) -1.1(6) no
C(15) C(16) C(22) C(17) -177.5(3) no
C(15) C(16) C(22) C(21) 0.5(6) no
C(18) C(17) C(22) C(16) 176.1(4) no
C(18) C(17) C(22) C(21) -2.0(6) no
C(22) C(17) C(18) C(19) 1.1(6) no
C(17) C(18) C(19) C(20) 0.3(7) no
C(18) C(19) C(20) C(21) -0.9(6) no
C(19) C(20) C(21) N(4) -178.1(3) no
C(19) C(20) C(21) C(22) 0.0(5) no
N(4) C(21) C(22) C(16) 1.3(5) no
N(4) C(21) C(22) C(17) 179.5(3) no
C(20) C(21) C(22) C(16) -176.8(3) no
C(20) C(21) C(22) C(17) 1.4(5) no
N(2) C(23) C(24) N(5) -45.6(3) no
N(2) C(23) C(24) C(25) 134.0(3) no
N(5) C(24) C(25) C(26) -0.2(4) no
C(23) C(24) C(25) C(26) -179.7(3) no
C(24) C(25) C(26) C(32) -0.5(5) no
C(25) C(26) C(32) C(27) 179.9(3) no
C(25) C(26) C(32) C(31) 0.4(4) no
C(28) C(27) C(32) C(26) 178.7(3) no
C(28) C(27) C(32) C(31) -1.7(5) no
C(32) C(27) C(28) C(29) 1.1(5) no
C(27) C(28) C(29) C(30) 0.6(5) no
C(28) C(29) C(30) C(31) -1.7(5) no
C(29) C(30) C(31) N(5) -179.2(3) no
C(29) C(30) C(31) C(32) 1.1(4) no
N(5) C(31) C(32) C(26) 0.4(4) no
N(5) C(31) C(32) C(27) -179.1(2) no
C(30) C(31) C(32) C(26) -179.8(2) no
C(30) C(31) C(32) C(27) 0.6(4) no
N(2) C(33) C(34) N(6) -44.5(4) no
N(2) C(33) C(34) C(35) 138.1(3) no
N(6) C(34) C(35) C(36) 0.4(5) no
C(33) C(34) C(35) C(36) 177.7(3) no
C(34) C(35) C(36) C(42) -3.9(5) no
C(35) C(36) C(42) C(37) -176.1(3) no
C(35) C(36) C(42) C(41) 2.5(5) no
C(38) C(37) C(42) C(36) 176.1(3) no
C(38) C(37) C(42) C(41) -2.6(5) no
C(42) C(37) C(38) C(39) 1.3(6) no
C(37) C(38) C(39) C(40) 0.4(6) no
C(38) C(39) C(40) C(41) -0.6(5) no
C(39) C(40) C(41) N(6) -179.6(3) no
C(39) C(40) C(41) C(42) -0.8(5) no
N(6) C(41) C(42) C(36) 2.3(4) no
N(6) C(41) C(42) C(37) -178.9(3) no
C(40) C(41) C(42) C(36) -176.4(3) no
C(40) C(41) C(42) C(37) 2.3(4) no
